data_4080058
loop_
_publ_author_name
'Eller, Christina'
'Kehr, Gerald'
'Daniliuc, Constantin G.'
'Fr\"ohlich, Roland'
'Erker, Gerhard'

_publ_section_title
;
 Facile 1,1-Carboboration Reactions of Acetylenic Thioethers
;
_journal_issue 2
_journal_name_full Organometallics
_journal_page_first 384
_journal_paper_doi 10.1021/om400016t
_journal_volume 32
_journal_year 2013
_chemical_formula_sum 'C38 H21 B F15 N S'
_chemical_formula_weight 819.43
_chemical_name_systematic
; 
 ? 
;
_space_group_IT_number 2
_symmetry_cell_setting triclinic
_symmetry_space_group_name_Hall '-P 1'
_symmetry_space_group_name_H-M 'P -1'
_atom_sites_solution_hydrogens geom
_atom_sites_solution_primary direct
_atom_sites_solution_secondary difmap
_audit_creation_method SHELXL-97
_cell_angle_alpha 103.586(2)
_cell_angle_beta 94.281(5)
_cell_angle_gamma 109.041(3)
_cell_formula_units_Z 2
_cell_length_a 11.0229(9)
_cell_length_b 11.0833(4)
_cell_length_c 15.6069(5)
_cell_measurement_reflns_used 5667
_cell_measurement_temperature 223(2)
_cell_measurement_theta_max 68.25
_cell_measurement_theta_min 0.88
_cell_volume 1728.03(17)
_computing_structure_refinement 'SHELXL-97 (Sheldrick, 1997)'
_computing_structure_solution 'SHELXS-97 (Sheldrick, 1990)'
_diffrn_ambient_temperature 223(2)
_diffrn_measured_fraction_theta_full 0.972
_diffrn_measured_fraction_theta_max 0.972
_diffrn_measurement_device_type 'Nonius KappaCCD APEXII'
_diffrn_measurement_method '\w and \f scans'
_diffrn_radiation_monochromator graphite
_diffrn_radiation_source 'fine-focus sealed tube'
_diffrn_radiation_type CuK\a
_diffrn_radiation_wavelength 1.54178
_diffrn_reflns_av_R_equivalents 0.043
_diffrn_reflns_av_sigmaI/netI 0.0235
_diffrn_reflns_limit_h_max 13
_diffrn_reflns_limit_h_min 0
_diffrn_reflns_limit_k_max 12
_diffrn_reflns_limit_k_min -13
_diffrn_reflns_limit_l_max 17
_diffrn_reflns_limit_l_min -18
_diffrn_reflns_number 26653
_diffrn_reflns_theta_full 67.10
_diffrn_reflns_theta_max 67.10
_diffrn_reflns_theta_min 4.30
_exptl_absorpt_coefficient_mu 1.862
_exptl_absorpt_correction_T_max 0.8807
_exptl_absorpt_correction_T_min 0.6051
_exptl_absorpt_correction_type multi-scan
_exptl_absorpt_process_details 'Denzo (Otwinowski, Borek, Majewski & Minor, 2003)'
_exptl_crystal_colour colourless
_exptl_crystal_density_diffrn 1.575
_exptl_crystal_density_method 'not measured'
_exptl_crystal_description plate
_exptl_crystal_F_000 824
_exptl_crystal_size_max 0.30
_exptl_crystal_size_mid 0.27
_exptl_crystal_size_min 0.07
_refine_diff_density_max 0.210
_refine_diff_density_min -0.240
_refine_diff_density_rms 0.042
_refine_ls_extinction_method none
_refine_ls_goodness_of_fit_ref 1.037
_refine_ls_hydrogen_treatment constr
_refine_ls_matrix_type full
_refine_ls_number_parameters 533
_refine_ls_number_reflns 6012
_refine_ls_number_restraints 29
_refine_ls_restrained_S_all 1.038
_refine_ls_R_factor_all 0.0447
_refine_ls_R_factor_gt 0.0395
_refine_ls_shift/su_max 0.000
_refine_ls_shift/su_mean 0.000
_refine_ls_structure_factor_coef Fsqd
_refine_ls_weighting_details 'calc w=1/[\s^2^(Fo^2^)+(0.0494P)^2^+0.7805P] where P=(Fo^2^+2Fc^2^)/3'
_refine_ls_weighting_scheme calc
_refine_ls_wR_factor_gt 0.1009
_refine_ls_wR_factor_ref 0.1052
_reflns_number_gt 5329
_reflns_number_total 6012
_reflns_threshold_expression >2sigma(I)
_cod_data_source_file om400016t_si_003.cif
_cod_data_source_block erk6622
_cod_original_cell_volume 1728.03(16)
_cod_original_sg_symbol_H-M P-1
_cod_database_code 4080058

loop_
_symmetry_equiv_pos_as_xyz
'x, y, z'
'-x, -y, -z'

loop_
_atom_site_label
_atom_site_type_symbol
_atom_site_fract_x
_atom_site_fract_y
_atom_site_fract_z
_atom_site_U_iso_or_equiv
_atom_site_adp_type
_atom_site_occupancy
_atom_site_symmetry_multiplicity
_atom_site_calc_flag
_atom_site_refinement_flags
_atom_site_disorder_assembly
_atom_site_disorder_group
S1 S 0.82267(5) 0.77129(5) 0.13905(3) 0.04705(14) Uani 1 1 d . . .
N1 N 1.07269(15) 0.72331(16) 0.27548(10) 0.0428(4) Uani 1 1 d . A .
B1 B 0.81536(19) 0.6316(2) 0.29556(13) 0.0357(4) Uani 1 1 d . . .
C1 C 0.77882(17) 0.83112(17) 0.24340(12) 0.0369(4) Uani 1 1 d . . .
C2 C 0.77211(16) 0.76176(17) 0.30414(12) 0.0352(4) Uani 1 1 d . . .
C3 C 0.8802(2) 0.9141(2) 0.09426(14) 0.0510(5) Uani 1 1 d . . .
H3A H 0.8704 0.8816 0.0292 0.061 Uiso 1 1 calc R . .
H3B H 0.8237 0.9663 0.1070 0.061 Uiso 1 1 calc R . .
C4 C 0.96735(18) 0.68446(18) 0.28601(12) 0.0385(4) Uani 1 1 d . . .
C5 C 1.2035(2) 0.7659(2) 0.25639(16) 0.0610(6) Uani 1 1 d D . .
H5A H 1.2611 0.7527 0.3014 0.073 Uiso 0.489(6) 1 calc PR A 1
H5B H 1.2327 0.8611 0.2611 0.073 Uiso 0.489(6) 1 calc PR A 1
H5C H 1.2667 0.8010 0.3118 0.073 Uiso 0.511(6) 1 calc PR A 2
H5D H 1.2166 0.8354 0.2254 0.073 Uiso 0.511(6) 1 calc PR A 2
C6 C 1.2157(5) 0.6921(6) 0.1643(4) 0.0558(16) Uani 0.489(6) 1 d PDU A 1
H6A H 1.2999 0.7383 0.1490 0.067 Uiso 0.489(6) 1 calc PR A 1
H6B H 1.1468 0.6896 0.1197 0.067 Uiso 0.489(6) 1 calc PR A 1
C7 C 1.2045(5) 0.5513(6) 0.1635(4) 0.0611(16) Uani 0.489(6) 1 d PD A 1
H7A H 1.2743 0.5548 0.2077 0.073 Uiso 0.489(6) 1 calc PR A 1
H7B H 1.1213 0.5069 0.1806 0.073 Uiso 0.489(6) 1 calc PR A 1
C8 C 1.2130(10) 0.4714(10) 0.0727(6) 0.091(3) Uani 0.489(6) 1 d PDU A 1
H8A H 1.2062 0.3828 0.0752 0.137 Uiso 0.489(6) 1 calc PR A 1
H8B H 1.2958 0.5144 0.0557 0.137 Uiso 0.489(6) 1 calc PR A 1
H8C H 1.1426 0.4655 0.0289 0.137 Uiso 0.489(6) 1 calc PR A 1
C6A C 1.2199(5) 0.6400(7) 0.1954(4) 0.0635(16) Uani 0.511(6) 1 d PDU A 2
H6A1 H 1.3118 0.6598 0.1894 0.076 Uiso 0.511(6) 1 calc PR A 2
H6A2 H 1.1942 0.5675 0.2238 0.076 Uiso 0.511(6) 1 calc PR A 2
C7A C 1.1399(5) 0.5963(6) 0.1049(3) 0.0695(17) Uani 0.511(6) 1 d PD A 2
H7A1 H 1.1700 0.6666 0.0749 0.083 Uiso 0.511(6) 1 calc PR A 2
H7A2 H 1.0491 0.5833 0.1113 0.083 Uiso 0.511(6) 1 calc PR A 2
C8A C 1.1465(11) 0.4682(10) 0.0466(7) 0.107(3) Uani 0.511(6) 1 d PDU A 2
H8A1 H 1.0937 0.4448 -0.0115 0.161 Uiso 0.511(6) 1 calc PR A 2
H8A2 H 1.1141 0.3974 0.0749 0.161 Uiso 0.511(6) 1 calc PR A 2
H8A3 H 1.2360 0.4806 0.0394 0.161 Uiso 0.511(6) 1 calc PR A 2
C11 C 1.0181(2) 1.0045(2) 0.12927(14) 0.0482(5) Uani 1 1 d . . .
C12 C 1.0486(3) 1.1277(3) 0.18800(18) 0.0706(7) Uani 1 1 d . . .
H12 H 0.9822 1.1568 0.2086 0.085 Uiso 1 1 calc R . .
C13 C 1.1795(4) 1.2099(3) 0.2171(2) 0.0988(11) Uani 1 1 d . . .
H13 H 1.2013 1.2935 0.2584 0.119 Uiso 1 1 calc R . .
C14 C 1.2766(3) 1.1672(4) 0.1845(3) 0.1000(11) Uani 1 1 d . . .
H14 H 1.3645 1.2214 0.2043 0.120 Uiso 1 1 calc R . .
C15 C 1.2445(3) 1.0471(4) 0.1239(3) 0.0968(10) Uani 1 1 d . . .
H15 H 1.3100 1.0198 0.0999 0.116 Uiso 1 1 calc R . .
C16 C 1.1183(2) 0.9665(3) 0.09787(19) 0.0712(7) Uani 1 1 d . . .
H16 H 1.0980 0.8824 0.0574 0.085 Uiso 1 1 calc R . .
C21 C 0.73595(17) 0.94765(17) 0.25456(12) 0.0382(4) Uani 1 1 d . . .
C22 C 0.79618(19) 1.06294(19) 0.32370(13) 0.0438(4) Uani 1 1 d . . .
H22 H 0.8690 1.0706 0.3629 0.053 Uiso 1 1 calc R . .
C23 C 0.7498(2) 1.1666(2) 0.33526(15) 0.0521(5) Uani 1 1 d . . .
H23 H 0.7908 1.2441 0.3825 0.063 Uiso 1 1 calc R . .
C24 C 0.6437(2) 1.1567(2) 0.27784(16) 0.0579(6) Uani 1 1 d . . .
H24 H 0.6120 1.2270 0.2860 0.069 Uiso 1 1 calc R . .
C25 C 0.5843(2) 1.0436(2) 0.20857(17) 0.0596(6) Uani 1 1 d . . .
H25 H 0.5123 1.0370 0.1691 0.072 Uiso 1 1 calc R . .
C26 C 0.6300(2) 0.9396(2) 0.19670(14) 0.0493(5) Uani 1 1 d . . .
H26 H 0.5890 0.8628 0.1490 0.059 Uiso 1 1 calc R . .
C31 C 0.72209(17) 0.80886(16) 0.38744(12) 0.0358(4) Uani 1 1 d . . .
F32 F 0.93004(10) 0.87248(11) 0.47173(7) 0.0478(3) Uani 1 1 d . . .
C32 C 0.80492(18) 0.86358(17) 0.46905(13) 0.0396(4) Uani 1 1 d . . .
F33 F 0.85139(13) 0.96529(13) 0.62464(8) 0.0645(3) Uani 1 1 d . . .
C33 C 0.7664(2) 0.91192(19) 0.54786(12) 0.0462(5) Uani 1 1 d . . .
F34 F 0.59872(14) 0.94906(14) 0.62289(9) 0.0712(4) Uani 1 1 d . . .
C34 C 0.6398(2) 0.90536(19) 0.54674(14) 0.0493(5) Uani 1 1 d . . .
F35 F 0.42969(12) 0.84384(12) 0.46714(9) 0.0613(3) Uani 1 1 d . . .
C35 C 0.55427(19) 0.85189(19) 0.46758(14) 0.0458(5) Uani 1 1 d . . .
F36 F 0.50671(10) 0.75097(12) 0.31454(8) 0.0511(3) Uani 1 1 d . . .
C36 C 0.59502(18) 0.80345(18) 0.38976(12) 0.0395(4) Uani 1 1 d . . .
C41 C 0.79671(17) 0.57725(17) 0.38420(12) 0.0358(4) Uani 1 1 d . . .
F42 F 1.01869(10) 0.66877(12) 0.45369(8) 0.0504(3) Uani 1 1 d . . .
C42 C 0.89271(18) 0.60081(18) 0.45545(13) 0.0406(4) Uani 1 1 d . . .
F43 F 0.96522(13) 0.59160(14) 0.59952(8) 0.0640(3) Uani 1 1 d . . .
C43 C 0.8680(2) 0.5602(2) 0.53141(13) 0.0470(5) Uani 1 1 d . . .
F44 F 0.71884(15) 0.44589(14) 0.61120(8) 0.0712(4) Uani 1 1 d . . .
C44 C 0.7438(2) 0.4872(2) 0.53791(13) 0.0499(5) Uani 1 1 d . . .
F45 F 0.52254(12) 0.38482(12) 0.47267(9) 0.0602(3) Uani 1 1 d . . .
C45 C 0.64531(19) 0.45792(18) 0.46881(14) 0.0450(4) Uani 1 1 d . . .
F46 F 0.56932(10) 0.47902(11) 0.33275(8) 0.0491(3) Uani 1 1 d . . .
C46 C 0.67242(17) 0.50474(17) 0.39561(12) 0.0389(4) Uani 1 1 d . . .
C51 C 0.74458(17) 0.50513(17) 0.20640(12) 0.0378(4) Uani 1 1 d . . .
F52 F 0.55829(11) 0.55914(12) 0.17264(8) 0.0562(3) Uani 1 1 d . . .
C52 C 0.62637(19) 0.47819(19) 0.15419(13) 0.0433(4) Uani 1 1 d . . .
F53 F 0.45530(14) 0.34695(15) 0.03356(10) 0.0781(4) Uani 1 1 d . . .
C53 C 0.5697(2) 0.3672(2) 0.08180(14) 0.0539(5) Uani 1 1 d . . .
F54 F 0.57648(17) 0.16844(15) -0.01020(10) 0.0867(5) Uani 1 1 d . . .
C54 C 0.6311(2) 0.2775(2) 0.05946(14) 0.0570(6) Uani 1 1 d . . .
F55 F 0.80757(15) 0.20996(14) 0.08814(9) 0.0734(4) Uani 1 1 d . . .
C55 C 0.7469(2) 0.2981(2) 0.10909(14) 0.0513(5) Uani 1 1 d . . .
F56 F 0.91257(11) 0.42135(11) 0.22930(8) 0.0523(3) Uani 1 1 d . . .
C56 C 0.80039(19) 0.40928(19) 0.18081(12) 0.0416(4) Uani 1 1 d . . .

loop_
_atom_site_aniso_label
_atom_site_aniso_U_11
_atom_site_aniso_U_22
_atom_site_aniso_U_33
_atom_site_aniso_U_23
_atom_site_aniso_U_13
_atom_site_aniso_U_12
S1 0.0629(3) 0.0447(3) 0.0392(3) 0.0128(2) 0.0169(2) 0.0237(2)
N1 0.0385(9) 0.0433(9) 0.0434(9) 0.0059(7) 0.0089(7) 0.0142(7)
B1 0.0343(10) 0.0361(10) 0.0366(10) 0.0076(8) 0.0064(8) 0.0141(8)
C1 0.0364(9) 0.0344(9) 0.0384(9) 0.0071(7) 0.0053(7) 0.0130(7)
C2 0.0341(9) 0.0328(9) 0.0368(9) 0.0066(7) 0.0062(7) 0.0114(7)
C3 0.0590(12) 0.0613(13) 0.0441(11) 0.0235(10) 0.0154(9) 0.0282(10)
C4 0.0426(11) 0.0370(9) 0.0358(9) 0.0066(7) 0.0067(8) 0.0163(8)
C5 0.0354(10) 0.0683(14) 0.0618(14) -0.0009(11) 0.0142(9) 0.0073(10)
C6 0.054(3) 0.063(4) 0.055(4) 0.018(3) 0.025(2) 0.022(2)
C7 0.067(3) 0.065(4) 0.057(3) 0.014(3) 0.027(2) 0.030(3)
C8 0.120(8) 0.094(5) 0.072(5) 0.008(4) 0.028(5) 0.062(6)
C6A 0.043(2) 0.086(5) 0.062(4) 0.010(3) 0.016(2) 0.030(3)
C7A 0.071(3) 0.084(4) 0.052(3) 0.007(3) 0.019(2) 0.031(3)
C8A 0.126(8) 0.105(5) 0.081(6) -0.015(4) 0.031(5) 0.052(6)
C11 0.0557(12) 0.0567(12) 0.0479(11) 0.0282(10) 0.0172(9) 0.0286(10)
C12 0.0773(17) 0.0613(15) 0.0725(16) 0.0187(12) 0.0276(13) 0.0202(13)
C13 0.112(3) 0.0728(19) 0.081(2) 0.0197(16) 0.0115(19) -0.0040(18)
C14 0.0582(17) 0.131(3) 0.106(3) 0.058(2) 0.0049(17) 0.0111(19)
C15 0.0620(18) 0.129(3) 0.120(3) 0.057(3) 0.0199(18) 0.044(2)
C16 0.0624(15) 0.0839(18) 0.0880(18) 0.0364(15) 0.0247(13) 0.0412(14)
C21 0.0410(9) 0.0359(9) 0.0400(10) 0.0130(7) 0.0100(8) 0.0141(8)
C22 0.0452(10) 0.0402(10) 0.0445(11) 0.0108(8) 0.0059(8) 0.0140(8)
C23 0.0594(13) 0.0365(10) 0.0584(13) 0.0079(9) 0.0158(10) 0.0167(9)
C24 0.0635(14) 0.0473(12) 0.0741(15) 0.0197(11) 0.0203(12) 0.0303(10)
C25 0.0576(13) 0.0604(13) 0.0684(15) 0.0178(11) 0.0020(11) 0.0324(11)
C26 0.0510(11) 0.0453(11) 0.0503(11) 0.0080(9) 0.0008(9) 0.0203(9)
C31 0.0409(9) 0.0307(8) 0.0390(9) 0.0112(7) 0.0105(7) 0.0146(7)
F32 0.0393(6) 0.0438(6) 0.0520(6) 0.0040(5) 0.0016(5) 0.0118(5)
C32 0.0425(10) 0.0318(9) 0.0442(10) 0.0080(7) 0.0088(8) 0.0139(7)
F33 0.0761(9) 0.0639(8) 0.0392(6) 0.0005(6) 0.0035(6) 0.0174(7)
C33 0.0576(12) 0.0380(10) 0.0363(10) 0.0046(8) 0.0072(9) 0.0123(9)
F34 0.0855(10) 0.0671(8) 0.0565(8) 0.0046(6) 0.0385(7) 0.0239(7)
C34 0.0625(13) 0.0398(10) 0.0452(11) 0.0074(8) 0.0247(10) 0.0171(9)
F35 0.0499(7) 0.0593(7) 0.0812(9) 0.0159(6) 0.0300(6) 0.0262(6)
C35 0.0435(10) 0.0384(10) 0.0606(12) 0.0146(9) 0.0223(9) 0.0177(8)
F36 0.0402(6) 0.0583(7) 0.0531(7) 0.0114(5) 0.0053(5) 0.0184(5)
C36 0.0409(10) 0.0354(9) 0.0426(10) 0.0101(8) 0.0095(8) 0.0139(8)
C41 0.0377(9) 0.0312(8) 0.0394(9) 0.0068(7) 0.0071(7) 0.0153(7)
F42 0.0386(6) 0.0569(7) 0.0522(7) 0.0140(5) 0.0009(5) 0.0146(5)
C42 0.0397(10) 0.0372(9) 0.0451(10) 0.0078(8) 0.0061(8) 0.0165(8)
F43 0.0724(8) 0.0722(8) 0.0472(7) 0.0168(6) -0.0063(6) 0.0288(7)
C43 0.0592(12) 0.0465(11) 0.0382(10) 0.0101(8) 0.0011(9) 0.0251(9)
F44 0.1002(11) 0.0685(8) 0.0500(7) 0.0313(6) 0.0202(7) 0.0243(8)
C44 0.0688(14) 0.0449(11) 0.0417(11) 0.0172(9) 0.0144(10) 0.0227(10)
F45 0.0577(7) 0.0519(7) 0.0723(8) 0.0262(6) 0.0260(6) 0.0115(6)
C45 0.0486(11) 0.0350(9) 0.0536(12) 0.0142(8) 0.0178(9) 0.0141(8)
F46 0.0364(6) 0.0540(7) 0.0538(7) 0.0166(5) 0.0045(5) 0.0116(5)
C46 0.0383(9) 0.0347(9) 0.0444(10) 0.0088(8) 0.0061(8) 0.0153(7)
C51 0.0420(10) 0.0338(9) 0.0376(9) 0.0095(7) 0.0075(8) 0.0133(7)
F52 0.0455(6) 0.0532(7) 0.0667(8) 0.0075(6) -0.0026(5) 0.0224(5)
C52 0.0438(10) 0.0402(10) 0.0443(10) 0.0091(8) 0.0039(8) 0.0153(8)
F53 0.0673(9) 0.0753(9) 0.0703(9) 0.0004(7) -0.0259(7) 0.0192(7)
C53 0.0525(12) 0.0521(12) 0.0457(11) 0.0060(9) -0.0078(9) 0.0124(10)
F54 0.1092(12) 0.0631(9) 0.0592(8) -0.0208(7) -0.0185(8) 0.0267(8)
C54 0.0729(15) 0.0443(11) 0.0392(11) -0.0034(9) -0.0028(10) 0.0152(10)
F55 0.0964(11) 0.0573(8) 0.0677(8) -0.0046(6) 0.0106(7) 0.0447(8)
C55 0.0686(14) 0.0416(11) 0.0442(11) 0.0036(9) 0.0107(10) 0.0256(10)
F56 0.0529(7) 0.0488(6) 0.0567(7) 0.0059(5) 0.0023(5) 0.0273(5)
C56 0.0464(10) 0.0408(10) 0.0379(10) 0.0089(8) 0.0056(8) 0.0177(8)

loop_
_atom_type_symbol
_atom_type_description
_atom_type_scat_dispersion_real
_atom_type_scat_dispersion_imag
_atom_type_scat_source
C C 0.0181 0.0091 'International Tables Vol C Tables 4.2.6.8 and 6.1.1.4'
H H 0.0000 0.0000 'International Tables Vol C Tables 4.2.6.8 and 6.1.1.4'
B B 0.0090 0.0039 'International Tables Vol C Tables 4.2.6.8 and 6.1.1.4'
N N 0.0311 0.0180 'International Tables Vol C Tables 4.2.6.8 and 6.1.1.4'
F F 0.0727 0.0534 'International Tables Vol C Tables 4.2.6.8 and 6.1.1.4'
S S 0.3331 0.5567 'International Tables Vol C Tables 4.2.6.8 and 6.1.1.4'

loop_
_geom_angle_atom_site_label_1
_geom_angle_atom_site_label_2
_geom_angle_atom_site_label_3
_geom_angle
C1 S1 C3 105.81(9)
C4 N1 C5 176.15(19)
C4 B1 C41 110.42(15)
C4 B1 C2 104.45(14)
C41 B1 C2 111.46(14)
C4 B1 C51 105.18(14)
C41 B1 C51 108.36(14)
C2 B1 C51 116.65(15)
C2 C1 C21 123.28(16)
C2 C1 S1 118.92(13)
C21 C1 S1 117.38(13)
C1 C2 C31 116.88(15)
C1 C2 B1 125.87(16)
C31 C2 B1 117.25(14)
C11 C3 S1 115.83(14)
C11 C3 H3A 108.3
S1 C3 H3A 108.3
C11 C3 H3B 108.3
S1 C3 H3B 108.3
H3A C3 H3B 107.4
N1 C4 B1 176.52(19)
N1 C5 C6 113.2(3)
N1 C5 C6A 106.2(3)
C6 C5 C6A 31.8(2)
N1 C5 H5A 108.9
C6 C5 H5A 108.9
C6A C5 H5A 83.2
N1 C5 H5B 108.9
C6 C5 H5B 108.9
C6A C5 H5B 136.8
H5A C5 H5B 107.8
N1 C5 H5C 110.5
C6 C5 H5C 129.0
C6A C5 H5C 110.5
H5A C5 H5C 29.7
H5B C5 H5C 79.7
N1 C5 H5D 110.5
C6 C5 H5D 79.3
C6A C5 H5D 110.5
H5A C5 H5D 131.9
H5B C5 H5D 32.5
H5C C5 H5D 108.7
C5 C6 C7 109.5(5)
C5 C6 H6A 109.8
C7 C6 H6A 109.8
C5 C6 H6B 109.8
C7 C6 H6B 109.8
H6A C6 H6B 108.2
C8 C7 C6 112.2(6)
C8 C7 H7A 109.2
C6 C7 H7A 109.2
C8 C7 H7B 109.2
C6 C7 H7B 109.2
H7A C7 H7B 107.9
C7 C8 H8A 109.5
C7 C8 H8B 109.5
H8A C8 H8B 109.5
C7 C8 H8C 109.5
H8A C8 H8C 109.5
H8B C8 H8C 109.5
C7A C6A C5 111.9(5)
C7A C6A H6A1 109.2
C5 C6A H6A1 109.2
C7A C6A H6A2 109.2
C5 C6A H6A2 109.2
H6A1 C6A H6A2 107.9
C6A C7A C8A 112.9(6)
C6A C7A H7A1 109.0
C8A C7A H7A1 109.0
C6A C7A H7A2 109.0
C8A C7A H7A2 109.0
H7A1 C7A H7A2 107.8
C7A C8A H8A1 109.5
C7A C8A H8A2 109.5
H8A1 C8A H8A2 109.5
C7A C8A H8A3 109.5
H8A1 C8A H8A3 109.5
H8A2 C8A H8A3 109.5
C12 C11 C16 118.7(2)
C12 C11 C3 121.8(2)
C16 C11 C3 119.4(2)
C11 C12 C13 119.6(3)
C11 C12 H12 120.2
C13 C12 H12 120.2
C14 C13 C12 119.7(3)
C14 C13 H13 120.2
C12 C13 H13 120.2
C15 C14 C13 119.9(3)
C15 C14 H14 120.0
C13 C14 H14 120.0
C16 C15 C14 120.2(3)
C16 C15 H15 119.9
C14 C15 H15 119.9
C15 C16 C11 121.8(3)
C15 C16 H16 119.1
C11 C16 H16 119.1
C26 C21 C22 118.71(17)
C26 C21 C1 119.47(17)
C22 C21 C1 121.77(17)
C23 C22 C21 120.47(19)
C23 C22 H22 119.8
C21 C22 H22 119.8
C24 C23 C22 120.2(2)
C24 C23 H23 119.9
C22 C23 H23 119.9
C25 C24 C23 119.8(2)
C25 C24 H24 120.1
C23 C24 H24 120.1
C24 C25 C26 120.3(2)
C24 C25 H25 119.8
C26 C25 H25 119.8
C25 C26 C21 120.5(2)
C25 C26 H26 119.7
C21 C26 H26 119.7
C36 C31 C32 115.59(16)
C36 C31 C2 124.21(16)
C32 C31 C2 120.19(16)
F32 C32 C33 117.88(17)
F32 C32 C31 118.81(16)
C33 C32 C31 123.30(18)
F33 C33 C34 120.37(17)
F33 C33 C32 120.62(18)
C34 C33 C32 119.01(18)
F34 C34 C35 119.92(19)
F34 C34 C33 120.33(19)
C35 C34 C33 119.74(17)
F35 C35 C34 119.46(17)
F35 C35 C36 120.40(19)
C34 C35 C36 120.11(18)
F36 C36 C35 117.45(16)
F36 C36 C31 120.32(16)
C35 C36 C31 122.23(18)
C42 C41 C46 113.40(17)
C42 C41 B1 127.05(16)
C46 C41 B1 119.46(15)
F42 C42 C43 115.91(17)
F42 C42 C41 120.32(16)
C43 C42 C41 123.76(18)
F43 C43 C44 119.49(18)
F43 C43 C42 120.52(19)
C44 C43 C42 119.98(18)
F44 C44 C43 120.49(19)
F44 C44 C45 120.57(19)
C43 C44 C45 118.94(18)
F45 C45 C44 120.36(18)
F45 C45 C46 120.05(18)
C44 C45 C46 119.59(18)
F46 C46 C45 116.23(16)
F46 C46 C41 119.53(16)
C45 C46 C41 124.23(17)
C52 C51 C56 113.99(16)
C52 C51 B1 126.12(16)
C56 C51 B1 119.79(16)
F52 C52 C53 115.75(17)
F52 C52 C51 120.97(16)
C53 C52 C51 123.27(18)
F53 C53 C54 119.89(19)
F53 C53 C52 120.4(2)
C54 C53 C52 119.67(19)
F54 C54 C55 120.1(2)
F54 C54 C53 120.3(2)
C55 C54 C53 119.62(18)
F55 C55 C54 120.11(18)
F55 C55 C56 120.61(19)
C54 C55 C56 119.28(19)
F56 C56 C55 116.40(17)
F56 C56 C51 119.41(16)
C55 C56 C51 124.16(18)

loop_
_geom_bond_atom_site_label_1
_geom_bond_atom_site_label_2
_geom_bond_distance
S1 C1 1.7734(18)
S1 C3 1.824(2)
N1 C4 1.139(2)
N1 C5 1.441(2)
B1 C4 1.616(3)
B1 C41 1.635(3)
B1 C2 1.641(3)
B1 C51 1.649(3)
C1 C2 1.346(3)
C1 C21 1.492(2)
C2 C31 1.498(2)
C3 C11 1.497(3)
C3 H3A 0.9800
C3 H3B 0.9800
C5 C6 1.517(5)
C5 C6A 1.566(6)
C5 H5A 0.9800
C5 H5B 0.9800
C5 H5C 0.9800
C5 H5D 0.9800
C6 C7 1.521(7)
C6 H6A 0.9800
C6 H6B 0.9800
C7 C8 1.512(8)
C7 H7A 0.9800
C7 H7B 0.9800
C8 H8A 0.9700
C8 H8B 0.9700
C8 H8C 0.9700
C6A C7A 1.491(7)
C6A H6A1 0.9800
C6A H6A2 0.9800
C7A C8A 1.523(8)
C7A H7A1 0.9800
C7A H7A2 0.9800
C8A H8A1 0.9700
C8A H8A2 0.9700
C8A H8A3 0.9700
C11 C12 1.373(3)
C11 C16 1.387(3)
C12 C13 1.403(4)
C12 H12 0.9400
C13 C14 1.389(5)
C13 H13 0.9400
C14 C15 1.358(5)
C14 H14 0.9400
C15 C16 1.353(4)
C15 H15 0.9400
C16 H16 0.9400
C21 C26 1.387(3)
C21 C22 1.389(3)
C22 C23 1.384(3)
C22 H22 0.9400
C23 C24 1.377(3)
C23 H23 0.9400
C24 C25 1.375(3)
C24 H24 0.9400
C25 C26 1.382(3)
C25 H25 0.9400
C26 H26 0.9400
C31 C36 1.386(3)
C31 C32 1.388(3)
F32 C32 1.347(2)
C32 C33 1.377(3)
F33 C33 1.342(2)
C33 C34 1.373(3)
F34 C34 1.343(2)
C34 C35 1.372(3)
F35 C35 1.346(2)
C35 C36 1.378(3)
F36 C36 1.343(2)
C41 C42 1.390(3)
C41 C46 1.393(2)
F42 C42 1.353(2)
C42 C43 1.379(3)
F43 C43 1.346(2)
C43 C44 1.370(3)
F44 C44 1.343(2)
C44 C45 1.370(3)
F45 C45 1.346(2)
C45 C46 1.376(3)
F46 C46 1.351(2)
C51 C52 1.387(3)
C51 C56 1.389(3)
F52 C52 1.342(2)
C52 C53 1.386(3)
F53 C53 1.343(2)
C53 C54 1.370(3)
F54 C54 1.348(2)
C54 C55 1.363(3)
F55 C55 1.348(2)
C55 C56 1.378(3)
F56 C56 1.351(2)

loop_
_geom_torsion_atom_site_label_1
_geom_torsion_atom_site_label_2
_geom_torsion_atom_site_label_3
_geom_torsion_atom_site_label_4
_geom_torsion
C3 S1 C1 C2 -159.26(15)
C3 S1 C1 C21 27.87(16)
C21 C1 C2 C31 -1.7(3)
S1 C1 C2 C31 -174.15(12)
C21 C1 C2 B1 179.04(16)
S1 C1 C2 B1 6.6(2)
C4 B1 C2 C1 59.1(2)
C41 B1 C2 C1 178.36(16)
C51 B1 C2 C1 -56.5(2)
C4 B1 C2 C31 -120.10(16)
C41 B1 C2 C31 -0.9(2)
C51 B1 C2 C31 124.30(17)
C1 S1 C3 C11 81.76(17)
C5 N1 C4 B1 -60(5)
C41 B1 C4 N1 -179(100)
C2 B1 C4 N1 -59(3)
C51 B1 C4 N1 64(3)
C4 N1 C5 C6 3(3)
C4 N1 C5 C6A -30(3)
N1 C5 C6 C7 -73.0(5)
C6A C5 C6 C7 10.4(5)
C5 C6 C7 C8 178.8(5)
N1 C5 C6A C7A 69.0(5)
C6 C5 C6A C7A -39.0(5)
C5 C6A C7A C8A -175.8(6)
S1 C3 C11 C12 -107.0(2)
S1 C3 C11 C16 76.8(2)
C16 C11 C12 C13 -2.2(4)
C3 C11 C12 C13 -178.4(2)
C11 C12 C13 C14 1.6(5)
C12 C13 C14 C15 0.8(5)
C13 C14 C15 C16 -2.7(5)
C14 C15 C16 C11 2.2(5)
C12 C11 C16 C15 0.3(4)
C3 C11 C16 C15 176.6(2)
C2 C1 C21 C26 -114.2(2)
S1 C1 C21 C26 58.3(2)
C2 C1 C21 C22 63.2(3)
S1 C1 C21 C22 -124.24(17)
C26 C21 C22 C23 1.1(3)
C1 C21 C22 C23 -176.45(18)
C21 C22 C23 C24 -0.4(3)
C22 C23 C24 C25 -0.4(3)
C23 C24 C25 C26 0.5(4)
C24 C25 C26 C21 0.2(4)
C22 C21 C26 C25 -1.0(3)
C1 C21 C26 C25 176.6(2)
C1 C2 C31 C36 67.6(2)
B1 C2 C31 C36 -113.08(19)
C1 C2 C31 C32 -111.60(19)
B1 C2 C31 C32 67.7(2)
C36 C31 C32 F32 -179.74(15)
C2 C31 C32 F32 -0.4(2)
C36 C31 C32 C33 -1.0(3)
C2 C31 C32 C33 178.32(17)
F32 C32 C33 F33 -0.4(3)
C31 C32 C33 F33 -179.16(17)
F32 C32 C33 C34 179.28(17)
C31 C32 C33 C34 0.5(3)
F33 C33 C34 F34 -1.8(3)
C32 C33 C34 F34 178.54(17)
F33 C33 C34 C35 179.27(18)
C32 C33 C34 C35 -0.4(3)
F34 C34 C35 F35 0.0(3)
C33 C34 C35 F35 178.97(18)
F34 C34 C35 C36 -178.12(18)
C33 C34 C35 C36 0.8(3)
F35 C35 C36 F36 1.1(3)
C34 C35 C36 F36 179.28(17)
F35 C35 C36 C31 -179.49(17)
C34 C35 C36 C31 -1.4(3)
C32 C31 C36 F36 -179.27(15)
C2 C31 C36 F36 1.5(3)
C32 C31 C36 C35 1.4(3)
C2 C31 C36 C35 -177.87(17)
C4 B1 C41 C42 15.8(2)
C2 B1 C41 C42 -99.8(2)
C51 B1 C41 C42 130.50(18)
C4 B1 C41 C46 -167.92(15)
C2 B1 C41 C46 76.5(2)
C51 B1 C41 C46 -53.2(2)
C46 C41 C42 F42 179.26(15)
B1 C41 C42 F42 -4.3(3)
C46 C41 C42 C43 -1.8(3)
B1 C41 C42 C43 174.70(17)
F42 C42 C43 F43 1.9(3)
C41 C42 C43 F43 -177.06(17)
F42 C42 C43 C44 -177.96(17)
C41 C42 C43 C44 3.0(3)
F43 C43 C44 F44 -0.6(3)
C42 C43 C44 F44 179.27(18)
F43 C43 C44 C45 178.83(17)
C42 C43 C44 C45 -1.3(3)
F44 C44 C45 F45 -1.5(3)
C43 C44 C45 F45 179.09(17)
F44 C44 C45 C46 177.97(18)
C43 C44 C45 C46 -1.5(3)
F45 C45 C46 F46 3.5(3)
C44 C45 C46 F46 -175.97(17)
F45 C45 C46 C41 -177.78(16)
C44 C45 C46 C41 2.8(3)
C42 C41 C46 F46 177.59(15)
B1 C41 C46 F46 0.8(2)
C42 C41 C46 C45 -1.1(3)
B1 C41 C46 C45 -177.92(17)
C4 B1 C51 C52 -137.56(18)
C41 B1 C51 C52 104.3(2)
C2 B1 C51 C52 -22.4(3)
C4 B1 C51 C56 46.3(2)
C41 B1 C51 C56 -71.8(2)
C2 B1 C51 C56 161.52(16)
C56 C51 C52 F52 177.57(17)
B1 C51 C52 F52 1.3(3)
C56 C51 C52 C53 -1.2(3)
B1 C51 C52 C53 -177.53(19)
F52 C52 C53 F53 1.5(3)
C51 C52 C53 F53 -179.67(19)
F52 C52 C53 C54 -178.5(2)
C51 C52 C53 C54 0.3(3)
F53 C53 C54 F54 -0.7(3)
C52 C53 C54 F54 179.3(2)
F53 C53 C54 C55 -179.5(2)
C52 C53 C54 C55 0.5(3)
F54 C54 C55 F55 0.6(3)
C53 C54 C55 F55 179.5(2)
F54 C54 C55 C56 -179.1(2)
C53 C54 C55 C56 -0.3(3)
F55 C55 C56 F56 -2.2(3)
C54 C55 C56 F56 177.56(19)
F55 C55 C56 C51 179.54(19)
C54 C55 C56 C51 -0.7(3)
C52 C51 C56 F56 -176.82(16)
B1 C51 C56 F56 -0.3(3)
C52 C51 C56 C55 1.4(3)
B1 C51 C56 C55 177.99(18)
